data_4519318
loop_
_publ_author_name
'Zakharova, Lucia Ya'
'Voloshina, Alexandra D.'
'Ibatullina, Marina R.'
'Zhiltsova, Elena P.'
'Lukashenko, Svetlana S.'
'Kuznetsova, Darya A.'
'Kutyreva, Marianna P.'
'Sapunova, Anastasiia S.'
'Kufelkina, Anna A.'
'Kulik, Natalia V.'
'Kataeva, Olga'
'Ivshin, Kamil A.'
'Gubaidullin, Aidar T.'
'Salnikov, Vadim V.'
'Nizameev, Irek R.'
'Kadirov, Marsil K.'
'Sinyashin, Oleg G.'

_publ_section_title
;
 Self-Assembling Metallocomplexes of the Amphiphilic
 1,4-Diazabicyclo[2.2.2]octane Derivative as a Platform for the
 Development of Nonplatinum Anticancer Drugs.
;
_journal_issue 3
_journal_name_full 'ACS omega'
_journal_page_first 3073
_journal_page_last 3082
_journal_paper_doi 10.1021/acsomega.1c06465
_journal_volume 7
_journal_year 2022
_chemical_absolute_configuration rmad
_chemical_formula_moiety '2(C22 H45 N2), 2(Br), H2 O'
_chemical_formula_sum 'C44 H92 Br2 N4 O'
_chemical_formula_weight 853.03
_chemical_name_systematic
;
1-Cetyl-4-aza-1-azoniabicyclo[2.2.2]octane bromide monohydrate
;
_space_group_crystal_system monoclinic
_space_group_IT_number 4
_space_group_name_Hall 'P 2yb'
_space_group_name_H-M_alt 'P 1 21 1'
_atom_sites_solution_hydrogens mixed
_atom_sites_solution_primary direct
_audit_creation_method SHELXL-2014
_cell_angle_alpha 90
_cell_angle_beta 92.934(3)
_cell_angle_gamma 90
_cell_formula_units_Z 2
_cell_length_a 5.8282(16)
_cell_length_b 6.9310(19)
_cell_length_c 56.791(15)
_cell_measurement_reflns_used 2311
_cell_measurement_temperature 150(2)
_cell_measurement_theta_max 22.66
_cell_measurement_theta_min 2.87
_cell_volume 2291.1(11)
_computing_cell_refinement 'APEX2 v2008.6-1 (Bruker AXS)'
_computing_data_collection 'Bruker SMART'
_computing_data_reduction 'SAINT V7.34A (Bruker AXS, 2006)'
_computing_molecular_graphics 'Ortep-3 for Windows (Farrugia, 1997)'
_computing_publication_material 'WinGX publication routines (Farrugia, 1999)'
_computing_structure_refinement 'SHELXL-2014/7 (Sheldrick, 2014)'
_computing_structure_solution 'SHELXS-97 (Sheldrick, 1990)'
_diffrn_ambient_temperature 150(2)
_diffrn_measured_fraction_theta_full 0.998
_diffrn_measured_fraction_theta_max 0.976
_diffrn_measurement_device_type 'Bruker APEX-II CCD'
_diffrn_measurement_method '\f and \w scans'
_diffrn_radiation_monochromator graphite
_diffrn_radiation_source 'fine-focus sealed tube'
_diffrn_radiation_type MoK\a
_diffrn_radiation_wavelength 0.71073
_diffrn_reflns_av_R_equivalents 0.0648
_diffrn_reflns_av_unetI/netI 0.1256
_diffrn_reflns_Laue_measured_fraction_full 0.998
_diffrn_reflns_Laue_measured_fraction_max 0.976
_diffrn_reflns_limit_h_max 7
_diffrn_reflns_limit_h_min -7
_diffrn_reflns_limit_k_max 8
_diffrn_reflns_limit_k_min -9
_diffrn_reflns_limit_l_max 74
_diffrn_reflns_limit_l_min -74
_diffrn_reflns_number 19689
_diffrn_reflns_theta_full 25.242
_diffrn_reflns_theta_max 27.999
_diffrn_reflns_theta_min 2.154
_exptl_absorpt_coefficient_mu 1.805
_exptl_absorpt_correction_T_max 0.7458
_exptl_absorpt_correction_T_min 0.6414
_exptl_absorpt_correction_type multi-scan
_exptl_absorpt_process_details
;
G.M. Sheldrick (1998a). SADABS v.2.01, Bruker.
Siemens Area Detector Absorption Correction Program.
Bruker AXS. Madison. Wisconsin. USA
;
_exptl_crystal_colour colorless
_exptl_crystal_density_diffrn 1.237
_exptl_crystal_description prism
_exptl_crystal_F_000 924
_exptl_crystal_size_max 0.350
_exptl_crystal_size_mid 0.310
_exptl_crystal_size_min 0.260
_refine_diff_density_max 0.691
_refine_diff_density_min -0.611
_refine_diff_density_rms 0.095
_refine_ls_abs_structure_details
;
 Flack x determined using 2533 quotients [(I+)-(I-)]/[(I+)+(I-)]
 (Parsons, Flack and Wagner, Acta Cryst. B69 (2013) 249-259).
;
_refine_ls_abs_structure_Flack 0.030(9)
_refine_ls_extinction_method none
_refine_ls_goodness_of_fit_ref 0.943
_refine_ls_hydrogen_treatment mixed
_refine_ls_matrix_type full
_refine_ls_number_parameters 468
_refine_ls_number_reflns 10132
_refine_ls_number_restraints 1
_refine_ls_restrained_S_all 0.943
_refine_ls_R_factor_all 0.0835
_refine_ls_R_factor_gt 0.0549
_refine_ls_shift/su_max 0.001
_refine_ls_shift/su_mean 0.000
_refine_ls_structure_factor_coef Fsqd
_refine_ls_weighting_details 'w=1/[\s^2^(Fo^2^)+(0.0159P)^2^] where P=(Fo^2^+2Fc^2^)/3'
_refine_ls_weighting_scheme calc
_refine_ls_wR_factor_gt 0.0891
_refine_ls_wR_factor_ref 0.0984
_reflns_Friedel_coverage 0.738
_reflns_Friedel_fraction_full 0.942
_reflns_Friedel_fraction_max 0.849
_reflns_number_gt 7467
_reflns_number_total 10132
_reflns_threshold_expression 'I > 2\s(I)'
_cod_data_source_file ao1c06465_si_003.cif
_cod_data_source_block shelx
_cod_original_sg_symbol_H-M 'P 21'
_cod_database_code 4519318
_shelx_space_group_comment
;
The symmetry employed for this shelxl refinement is uniquely defined
by the following loop, which should always be used as a source of
symmetry information in preference to the above space-group names.
They are only intended as comments.
;
_shelx_estimated_absorpt_t_min 0.571
_shelx_estimated_absorpt_t_max 0.651
_shelxl_version_number 2014-1

loop_
_space_group_symop_operation_xyz
'x, y, z'
'-x, y+1/2, -z'

loop_
_atom_site_label
_atom_site_type_symbol
_atom_site_fract_x
_atom_site_fract_y
_atom_site_fract_z
_atom_site_U_iso_or_equiv
_atom_site_adp_type
_atom_site_occupancy
_atom_site_site_symmetry_order
_atom_site_calc_flag
_atom_site_refinement_flags_posn
_atom_site_refinement_flags_adp
_atom_site_refinement_flags_occupancy
_atom_site_disorder_assembly
_atom_site_disorder_group
N1 N 0.2944(8) 0.5450(9) 0.23000(8) 0.0175(11) Uani 1 1 d . . . . .
N2 N 0.3612(8) 0.6407(7) 0.18700(8) 0.0100(11) Uani 1 1 d . . . . .
C1 C 0.1688(11) 0.7220(9) 0.22346(11) 0.0178(15) Uani 1 1 d . . . . .
H1A H 0.2075 0.8234 0.2353 0.021 Uiso 1 1 calc R U . . .
H1B H 0.0017 0.6969 0.2237 0.021 Uiso 1 1 calc R U . . .
C2 C 0.2265(10) 0.7960(9) 0.19865(10) 0.0147(15) Uani 1 1 d . . . . .
H2A H 0.0833 0.8240 0.1891 0.018 Uiso 1 1 calc R U . . .
H2B H 0.3184 0.9159 0.2001 0.018 Uiso 1 1 calc R U . . .
C3 C 0.5396(9) 0.5848(9) 0.22702(9) 0.0168(15) Uani 1 1 d . . . . .
H3A H 0.6327 0.4744 0.2331 0.020 Uiso 1 1 calc R U . . .
H3B H 0.5863 0.7005 0.2363 0.020 Uiso 1 1 calc R U . . .
C4 C 0.5868(9) 0.6186(10) 0.20078(9) 0.0147(13) Uani 1 1 d . . . . .
H4A H 0.6807 0.7364 0.1992 0.018 Uiso 1 1 calc R U . . .
H4B H 0.6728 0.5079 0.1946 0.018 Uiso 1 1 calc R U . . .
C5 C 0.2219(11) 0.3893(9) 0.21328(11) 0.0179(15) Uani 1 1 d . . . . .
H5A H 0.0633 0.3492 0.2164 0.021 Uiso 1 1 calc R U . . .
H5B H 0.3236 0.2762 0.2160 0.021 Uiso 1 1 calc R U . . .
C6 C 0.2307(11) 0.4538(8) 0.18737(10) 0.0145(14) Uani 1 1 d . . . . .
H6A H 0.3086 0.3546 0.1781 0.017 Uiso 1 1 calc R U . . .
H6B H 0.0731 0.4720 0.1804 0.017 Uiso 1 1 calc R U . . .
C7 C 0.3952(10) 0.7073(9) 0.16210(10) 0.0147(14) Uani 1 1 d . . . . .
H7A H 0.4376 0.8457 0.1626 0.018 Uiso 1 1 calc R U . . .
H7B H 0.2464 0.6965 0.1530 0.018 Uiso 1 1 calc R U . . .
C8 C 0.5747(9) 0.5999(9) 0.14892(9) 0.0156(14) Uani 1 1 d . . . . .
H8A H 0.5374 0.4606 0.1484 0.019 Uiso 1 1 calc R U . . .
H8B H 0.7275 0.6158 0.1571 0.019 Uiso 1 1 calc R U . . .
C9 C 0.5792(10) 0.6806(9) 0.12385(10) 0.0178(15) Uani 1 1 d . . . . .
H9A H 0.4285 0.6564 0.1155 0.021 Uiso 1 1 calc R U . . .
H9B H 0.6022 0.8220 0.1247 0.021 Uiso 1 1 calc R U . . .
C10 C 0.7664(9) 0.5927(9) 0.10973(9) 0.0173(15) Uani 1 1 d . . . . .
H10A H 0.9166 0.6137 0.1183 0.021 Uiso 1 1 calc R U . . .
H10B H 0.7410 0.4518 0.1085 0.021 Uiso 1 1 calc R U . . .
C11 C 0.7757(10) 0.6761(8) 0.08509(10) 0.0160(14) Uani 1 1 d . . . . .
H11A H 0.8002 0.8171 0.0864 0.019 Uiso 1 1 calc R U . . .
H11B H 0.6251 0.6551 0.0766 0.019 Uiso 1 1 calc R U . . .
C12 C 0.9618(9) 0.5909(8) 0.07058(9) 0.0156(14) Uani 1 1 d . . . . .
H12A H 0.9374 0.4499 0.0692 0.019 Uiso 1 1 calc R U . . .
H12B H 1.1127 0.6120 0.0790 0.019 Uiso 1 1 calc R U . . .
C13 C 0.9681(10) 0.6772(9) 0.04582(10) 0.0181(15) Uani 1 1 d . . . . .
H13A H 0.8179 0.6545 0.0373 0.022 Uiso 1 1 calc R U . . .
H13B H 0.9904 0.8184 0.0472 0.022 Uiso 1 1 calc R U . . .
C14 C 1.1561(9) 0.5941(9) 0.03139(9) 0.0168(15) Uani 1 1 d . . . . .
H14A H 1.1348 0.4526 0.0302 0.020 Uiso 1 1 calc R U . . .
H14B H 1.3064 0.6180 0.0398 0.020 Uiso 1 1 calc R U . . .
C15 C 1.1616(10) 0.6776(9) 0.00669(10) 0.0164(14) Uani 1 1 d . . . . .
H15A H 1.0109 0.6546 -0.0017 0.020 Uiso 1 1 calc R U . . .
H15B H 1.1841 0.8189 0.0079 0.020 Uiso 1 1 calc R U . . .
C16 C 1.3478(9) 0.5939(9) -0.00781(9) 0.0179(15) Uani 1 1 d . . . . .
H16A H 1.3259 0.4525 -0.0089 0.021 Uiso 1 1 calc R U . . .
H16B H 1.4986 0.6175 0.0005 0.021 Uiso 1 1 calc R U . . .
C17 C 1.3526(10) 0.6770(9) -0.03271(10) 0.0173(15) Uani 1 1 d . . . . .
H17A H 1.2020 0.6528 -0.0411 0.021 Uiso 1 1 calc R U . . .
H17B H 1.3736 0.8185 -0.0316 0.021 Uiso 1 1 calc R U . . .
C18 C 1.5397(9) 0.5943(9) -0.04723(9) 0.0184(15) Uani 1 1 d . . . . .
H18A H 1.6905 0.6182 -0.0389 0.022 Uiso 1 1 calc R U . . .
H18B H 1.5186 0.4528 -0.0485 0.022 Uiso 1 1 calc R U . . .
C19 C 1.5430(10) 0.6784(9) -0.07188(10) 0.0175(15) Uani 1 1 d . . . . .
H19A H 1.5635 0.8199 -0.0706 0.021 Uiso 1 1 calc R U . . .
H19B H 1.3922 0.6542 -0.0802 0.021 Uiso 1 1 calc R U . . .
C20 C 1.7300(9) 0.5969(9) -0.08654(10) 0.0186(15) Uani 1 1 d . . . . .
H20A H 1.7099 0.4553 -0.0876 0.022 Uiso 1 1 calc R U . . .
H20B H 1.8805 0.6218 -0.0782 0.022 Uiso 1 1 calc R U . . .
C21 C 1.7360(11) 0.6781(9) -0.11140(11) 0.0221(16) Uani 1 1 d . . . . .
H21A H 1.7534 0.8200 -0.1104 0.027 Uiso 1 1 calc R U . . .
H21B H 1.5873 0.6505 -0.1199 0.027 Uiso 1 1 calc R U . . .
C22 C 1.9292(10) 0.5963(10) -0.12549(10) 0.0245(16) Uani 1 1 d . . . . .
H22A H 1.9201 0.6513 -0.1414 0.037 Uiso 1 1 calc R U . . .
H22B H 1.9141 0.4557 -0.1265 0.037 Uiso 1 1 calc R U . . .
H22C H 2.0777 0.6294 -0.1176 0.037 Uiso 1 1 calc R U . . .
N51 N -0.4422(8) -0.0506(7) 0.26913(9) 0.0147(12) Uani 1 1 d . . . . .
N52 N -0.3374(7) 0.0640(7) 0.31126(7) 0.0120(10) Uani 1 1 d . . . . .
C51 C -0.1941(9) -0.0186(9) 0.27240(10) 0.0149(14) Uani 1 1 d . . . . .
H51A H -0.1482 0.0865 0.2618 0.018 Uiso 1 1 calc R U . . .
H51B H -0.1118 -0.1372 0.2680 0.018 Uiso 1 1 calc R U . . .
C52 C -0.1233(9) 0.0350(10) 0.29805(9) 0.0117(12) Uani 1 1 d . . . . .
H52A H -0.0290 -0.0694 0.3055 0.014 Uiso 1 1 calc R U . . .
H52B H -0.0308 0.1549 0.2984 0.014 Uiso 1 1 calc R U . . .
C53 C -0.5571(10) 0.1282(11) 0.27395(10) 0.0195(14) Uani 1 1 d . . . . .
H53A H -0.7251 0.1059 0.2732 0.023 Uiso 1 1 calc R U . . .
H53B H -0.5231 0.2232 0.2616 0.023 Uiso 1 1 calc R U . . .
C54 C -0.4844(10) 0.2130(9) 0.29828(11) 0.0166(15) Uani 1 1 d . . . . .
H54A H -0.3962 0.3336 0.2964 0.020 Uiso 1 1 calc R U . . .
H54B H -0.6217 0.2427 0.3072 0.020 Uiso 1 1 calc R U . . .
C55 C -0.5075(11) -0.1960(9) 0.28632(10) 0.0186(15) Uani 1 1 d . . . . .
H55A H -0.4174 -0.3151 0.2841 0.022 Uiso 1 1 calc R U . . .
H55B H -0.6721 -0.2281 0.2835 0.022 Uiso 1 1 calc R U . . .
C56 C -0.4648(10) -0.1237(9) 0.31196(11) 0.0158(14) Uani 1 1 d . . . . .
H56A H -0.6131 -0.1051 0.3194 0.019 Uiso 1 1 calc R U . . .
H56B H -0.3733 -0.2197 0.3213 0.019 Uiso 1 1 calc R U . . .
C57 C -0.2839(9) 0.1397(9) 0.33586(9) 0.0134(13) Uani 1 1 d . . . . .
H57A H -0.4238 0.1269 0.3449 0.016 Uiso 1 1 calc R U . . .
H57B H -0.2489 0.2790 0.3347 0.016 Uiso 1 1 calc R U . . .
C58 C -0.0864(10) 0.0425(10) 0.34976(9) 0.0183(13) Uani 1 1 d . . . . .
H58A H 0.0572 0.0593 0.3414 0.022 Uiso 1 1 calc R U . . .
H58B H -0.1174 -0.0975 0.3510 0.022 Uiso 1 1 calc R U . . .
C59 C -0.0568(10) 0.1299(10) 0.37449(9) 0.0172(13) Uani 1 1 d . . . . .
H59A H -0.0361 0.2712 0.3731 0.021 Uiso 1 1 calc R U . . .
H59B H -0.1984 0.1071 0.3830 0.021 Uiso 1 1 calc R U . . .
C60 C 0.1463(10) 0.0462(10) 0.38873(9) 0.0186(13) Uani 1 1 d . . . . .
H60A H 0.1250 -0.0950 0.3901 0.022 Uiso 1 1 calc R U . . .
H60B H 0.2875 0.0685 0.3801 0.022 Uiso 1 1 calc R U . . .
C61 C 0.1790(10) 0.1313(10) 0.41323(9) 0.0170(13) Uani 1 1 d . . . . .
H61A H 0.0371 0.1094 0.4217 0.020 Uiso 1 1 calc R U . . .
H61B H 0.1998 0.2725 0.4118 0.020 Uiso 1 1 calc R U . . .
C62 C 0.3819(9) 0.0495(10) 0.42800(9) 0.0193(13) Uani 1 1 d . . . . .
H62A H 0.3611 -0.0916 0.4295 0.023 Uiso 1 1 calc R U . . .
H62B H 0.5239 0.0714 0.4195 0.023 Uiso 1 1 calc R U . . .
C63 C 0.4129(10) 0.1362(10) 0.45247(10) 0.0167(14) Uani 1 1 d . . . . .
H63A H 0.2708 0.1153 0.4610 0.020 Uiso 1 1 calc R U . . .
H63B H 0.4360 0.2771 0.4510 0.020 Uiso 1 1 calc R U . . .
C64 C 0.6155(9) 0.0504(10) 0.46694(9) 0.0180(13) Uani 1 1 d . . . . .
H64A H 0.5939 -0.0909 0.4681 0.022 Uiso 1 1 calc R U . . .
H64B H 0.7579 0.0736 0.4586 0.022 Uiso 1 1 calc R U . . .
C65 C 0.6443(9) 0.1341(10) 0.49166(9) 0.0156(13) Uani 1 1 d . . . . .
H65A H 0.5015 0.1108 0.4999 0.019 Uiso 1 1 calc R U . . .
H65B H 0.6650 0.2754 0.4904 0.019 Uiso 1 1 calc R U . . .
C66 C 0.8474(10) 0.0502(10) 0.50655(9) 0.0184(14) Uani 1 1 d . . . . .
H66A H 0.8271 -0.0912 0.5078 0.022 Uiso 1 1 calc R U . . .
H66B H 0.9906 0.0737 0.4983 0.022 Uiso 1 1 calc R U . . .
C67 C 0.8736(10) 0.1350(10) 0.53120(10) 0.0184(14) Uani 1 1 d . . . . .
H67A H 0.7303 0.1118 0.5394 0.022 Uiso 1 1 calc R U . . .
H67B H 0.8945 0.2763 0.5299 0.022 Uiso 1 1 calc R U . . .
C68 C 1.0754(10) 0.0509(10) 0.54600(9) 0.0190(14) Uani 1 1 d . . . . .
H68A H 1.2186 0.0746 0.5378 0.023 Uiso 1 1 calc R U . . .
H68B H 1.0547 -0.0905 0.5472 0.023 Uiso 1 1 calc R U . . .
C69 C 1.1023(10) 0.1344(10) 0.57072(10) 0.0204(14) Uani 1 1 d . . . . .
H69A H 0.9594 0.1106 0.5790 0.025 Uiso 1 1 calc R U . . .
H69B H 1.1232 0.2758 0.5696 0.025 Uiso 1 1 calc R U . . .
C70 C 1.3054(10) 0.0491(11) 0.58544(9) 0.0175(14) Uani 1 1 d . . . . .
H70A H 1.2854 -0.0925 0.5864 0.021 Uiso 1 1 calc R U . . .
H70B H 1.4486 0.0739 0.5773 0.021 Uiso 1 1 calc R U . . .
C71 C 1.3309(10) 0.1311(10) 0.61022(10) 0.0201(14) Uani 1 1 d . . . . .
H71A H 1.1884 0.1054 0.6184 0.024 Uiso 1 1 calc R U . . .
H71B H 1.3504 0.2727 0.6092 0.024 Uiso 1 1 calc R U . . .
C72 C 1.5348(10) 0.0457(11) 0.62464(10) 0.0264(15) Uani 1 1 d . . . . .
H72A H 1.6776 0.0778 0.6171 0.040 Uiso 1 1 calc R U . . .
H72B H 1.5181 -0.0948 0.6254 0.040 Uiso 1 1 calc R U . . .
H72C H 1.5394 0.0994 0.6406 0.040 Uiso 1 1 calc R U . . .
Br1 Br 0.06020(11) 0.55129(8) 0.32075(2) 0.01872(16) Uani 1 1 d . . . . .
Br2 Br 0.73772(10) 0.11976(8) 0.18516(2) 0.02334(18) Uani 1 1 d . . . . .
O O -0.0211(8) 0.4421(7) 0.26519(8) 0.0241(12) Uani 1 1 d . . . . .
H1 H 0.005(11) 0.473(10) 0.2800(12) 0.036 Uiso 1 1 d . U . . .
H2 H 0.098(12) 0.458(10) 0.2582(12) 0.036 Uiso 1 1 d . U . . .

loop_
_atom_site_aniso_label
_atom_site_aniso_U_11
_atom_site_aniso_U_22
_atom_site_aniso_U_33
_atom_site_aniso_U_23
_atom_site_aniso_U_13
_atom_site_aniso_U_12
N1 0.017(3) 0.020(3) 0.016(3) -0.004(3) 0.003(2) -0.002(3)
N2 0.012(2) 0.012(3) 0.006(2) -0.001(2) 0.000(2) -0.003(2)
C1 0.015(4) 0.024(4) 0.015(4) -0.004(3) 0.002(3) 0.004(3)
C2 0.015(4) 0.017(4) 0.012(4) -0.005(3) 0.000(3) 0.005(3)
C3 0.013(3) 0.024(5) 0.014(3) 0.000(3) 0.002(2) -0.001(3)
C4 0.010(3) 0.017(3) 0.017(3) 0.000(3) -0.005(2) -0.004(3)
C5 0.021(4) 0.019(4) 0.014(4) 0.003(3) 0.000(3) -0.005(3)
C6 0.019(3) 0.013(3) 0.011(3) -0.002(3) 0.000(3) -0.003(3)
C7 0.010(3) 0.021(3) 0.013(3) 0.000(3) -0.003(3) -0.002(3)
C8 0.017(3) 0.018(4) 0.011(3) 0.004(3) 0.001(2) 0.002(3)
C9 0.017(3) 0.017(4) 0.018(4) 0.000(3) -0.002(3) -0.001(3)
C10 0.021(3) 0.018(4) 0.013(3) -0.001(3) 0.000(2) 0.000(3)
C11 0.019(3) 0.015(3) 0.014(3) 0.001(3) 0.002(3) -0.001(3)
C12 0.020(3) 0.013(4) 0.013(3) 0.001(3) -0.001(2) 0.001(3)
C13 0.021(3) 0.016(4) 0.018(4) -0.002(3) 0.004(3) -0.002(3)
C14 0.019(3) 0.018(4) 0.014(3) 0.005(3) 0.003(2) 0.002(3)
C15 0.024(3) 0.019(4) 0.007(3) -0.001(3) 0.002(3) 0.001(3)
C16 0.017(3) 0.020(4) 0.016(3) -0.002(3) -0.001(2) 0.001(3)
C17 0.022(4) 0.013(3) 0.017(3) 0.001(3) 0.003(3) 0.002(3)
C18 0.015(3) 0.018(4) 0.023(3) -0.001(3) 0.004(3) 0.004(3)
C19 0.020(4) 0.015(4) 0.017(4) 0.000(3) 0.001(3) 0.001(3)
C20 0.023(3) 0.012(4) 0.021(3) 0.002(3) 0.000(3) -0.001(3)
C21 0.024(4) 0.023(4) 0.020(4) -0.004(3) -0.001(3) -0.003(3)
C22 0.030(4) 0.022(4) 0.022(3) -0.002(3) 0.003(3) -0.004(3)
N51 0.011(3) 0.019(3) 0.014(3) 0.003(2) 0.001(2) -0.002(2)
N52 0.012(2) 0.013(3) 0.011(2) 0.002(2) 0.0021(19) -0.001(2)
C51 0.012(3) 0.023(4) 0.011(3) -0.003(3) 0.005(3) -0.001(3)
C52 0.009(3) 0.015(3) 0.011(3) -0.001(3) 0.005(2) 0.000(3)
C53 0.015(3) 0.023(3) 0.021(4) 0.007(3) 0.001(3) 0.003(3)
C54 0.015(3) 0.015(3) 0.019(4) 0.003(3) -0.003(3) 0.004(3)
C55 0.021(4) 0.023(4) 0.012(3) 0.004(3) -0.001(3) -0.007(3)
C56 0.013(3) 0.015(3) 0.019(4) 0.001(3) 0.001(3) -0.001(3)
C57 0.016(3) 0.015(3) 0.009(3) -0.005(3) 0.003(2) -0.004(3)
C58 0.023(3) 0.020(3) 0.012(3) -0.002(3) -0.002(3) -0.001(3)
C59 0.022(3) 0.016(3) 0.013(3) 0.003(3) 0.000(3) -0.001(3)
C60 0.023(3) 0.018(3) 0.015(3) -0.004(3) 0.001(3) -0.001(3)
C61 0.022(3) 0.017(3) 0.012(3) 0.003(3) -0.003(3) -0.002(3)
C62 0.023(3) 0.015(3) 0.019(3) -0.001(3) -0.003(3) 0.005(3)
C63 0.016(3) 0.015(3) 0.019(3) 0.000(3) 0.001(3) 0.001(3)
C64 0.018(3) 0.020(3) 0.016(3) -0.006(3) -0.002(2) -0.005(3)
C65 0.017(3) 0.013(3) 0.016(3) 0.001(3) -0.001(3) 0.000(3)
C66 0.022(3) 0.018(3) 0.015(3) -0.002(3) -0.002(3) -0.001(3)
C67 0.022(3) 0.014(3) 0.020(3) 0.000(3) 0.001(3) 0.000(3)
C68 0.021(3) 0.018(3) 0.018(3) -0.006(3) 0.003(3) 0.000(3)
C69 0.023(3) 0.018(3) 0.021(3) -0.002(3) -0.001(3) -0.004(3)
C70 0.023(3) 0.018(3) 0.011(3) -0.003(3) 0.002(3) -0.003(3)
C71 0.021(3) 0.017(3) 0.023(4) -0.002(3) 0.000(3) -0.002(3)
C72 0.031(4) 0.032(4) 0.016(3) 0.004(4) 0.000(3) -0.001(4)
Br1 0.0209(3) 0.0152(3) 0.0201(3) -0.0004(3) 0.0009(3) -0.0010(3)
Br2 0.0183(3) 0.0132(3) 0.0386(4) -0.0003(3) 0.0021(3) -0.0005(3)
O 0.024(3) 0.033(3) 0.015(3) 0.003(2) 0.001(2) -0.007(2)

loop_
_atom_type_symbol
_atom_type_description
_atom_type_scat_dispersion_real
_atom_type_scat_dispersion_imag
_atom_type_scat_source
C C 0.0033 0.0016 'International Tables Vol C Tables 4.2.6.8 and 6.1.1.4'
H H 0.0000 0.0000 'International Tables Vol C Tables 4.2.6.8 and 6.1.1.4'
N N 0.0061 0.0033 'International Tables Vol C Tables 4.2.6.8 and 6.1.1.4'
Br Br -0.2901 2.4595 'International Tables Vol C Tables 4.2.6.8 and 6.1.1.4'
O O 0.0106 0.0060 'International Tables Vol C Tables 4.2.6.8 and 6.1.1.4'

loop_
_geom_angle_atom_site_label_1
_geom_angle_atom_site_label_2
_geom_angle_atom_site_label_3
_geom_angle
_geom_angle_site_symmetry_1
_geom_angle_site_symmetry_3
_geom_angle_publ_flag
C3 N1 C1 106.8(5) . . ?
C3 N1 C5 108.0(5) . . ?
C1 N1 C5 108.9(4) . . ?
C4 N2 C2 107.8(4) . . ?
C4 N2 C6 109.5(5) . . ?
C2 N2 C6 109.5(4) . . ?
C4 N2 C7 111.4(4) . . ?
C2 N2 C7 106.8(4) . . ?
C6 N2 C7 111.6(4) . . ?
N1 C1 C2 112.2(5) . . ?
N1 C1 H1A 109.2 . . ?
C2 C1 H1A 109.2 . . ?
N1 C1 H1B 109.2 . . ?
C2 C1 H1B 109.2 . . ?
H1A C1 H1B 107.9 . . ?
N2 C2 C1 107.8(5) . . ?
N2 C2 H2A 110.2 . . ?
C1 C2 H2A 110.2 . . ?
N2 C2 H2B 110.2 . . ?
C1 C2 H2B 110.2 . . ?
H2A C2 H2B 108.5 . . ?
N1 C3 C4 111.1(4) . . ?
N1 C3 H3A 109.4 . . ?
C4 C3 H3A 109.4 . . ?
N1 C3 H3B 109.4 . . ?
C4 C3 H3B 109.4 . . ?
H3A C3 H3B 108.0 . . ?
N2 C4 C3 108.9(4) . . ?
N2 C4 H4A 109.9 . . ?
C3 C4 H4A 109.9 . . ?
N2 C4 H4B 109.9 . . ?
C3 C4 H4B 109.9 . . ?
H4A C4 H4B 108.3 . . ?
N1 C5 C6 112.2(5) . . ?
N1 C5 H5A 109.2 . . ?
C6 C5 H5A 109.2 . . ?
N1 C5 H5B 109.2 . . ?
C6 C5 H5B 109.2 . . ?
H5A C5 H5B 107.9 . . ?
N2 C6 C5 107.8(5) . . ?
N2 C6 H6A 110.2 . . ?
C5 C6 H6A 110.2 . . ?
N2 C6 H6B 110.2 . . ?
C5 C6 H6B 110.2 . . ?
H6A C6 H6B 108.5 . . ?
N2 C7 C8 116.1(5) . . ?
N2 C7 H7A 108.3 . . ?
C8 C7 H7A 108.3 . . ?
N2 C7 H7B 108.3 . . ?
C8 C7 H7B 108.3 . . ?
H7A C7 H7B 107.4 . . ?
C7 C8 C9 109.0(5) . . ?
C7 C8 H8A 109.9 . . ?
C9 C8 H8A 109.9 . . ?
C7 C8 H8B 109.9 . . ?
C9 C8 H8B 109.9 . . ?
H8A C8 H8B 108.3 . . ?
C10 C9 C8 113.1(5) . . ?
C10 C9 H9A 109.0 . . ?
C8 C9 H9A 109.0 . . ?
C10 C9 H9B 109.0 . . ?
C8 C9 H9B 109.0 . . ?
H9A C9 H9B 107.8 . . ?
C11 C10 C9 113.3(5) . . ?
C11 C10 H10A 108.9 . . ?
C9 C10 H10A 108.9 . . ?
C11 C10 H10B 108.9 . . ?
C9 C10 H10B 108.9 . . ?
H10A C10 H10B 107.7 . . ?
C10 C11 C12 114.4(5) . . ?
C10 C11 H11A 108.7 . . ?
C12 C11 H11A 108.7 . . ?
C10 C11 H11B 108.7 . . ?
C12 C11 H11B 108.7 . . ?
H11A C11 H11B 107.6 . . ?
C11 C12 C13 113.5(5) . . ?
C11 C12 H12A 108.9 . . ?
C13 C12 H12A 108.9 . . ?
C11 C12 H12B 108.9 . . ?
C13 C12 H12B 108.9 . . ?
H12A C12 H12B 107.7 . . ?
C14 C13 C12 113.6(5) . . ?
C14 C13 H13A 108.8 . . ?
C12 C13 H13A 108.8 . . ?
C14 C13 H13B 108.8 . . ?
C12 C13 H13B 108.8 . . ?
H13A C13 H13B 107.7 . . ?
C13 C14 C15 113.9(5) . . ?
C13 C14 H14A 108.8 . . ?
C15 C14 H14A 108.8 . . ?
C13 C14 H14B 108.8 . . ?
C15 C14 H14B 108.8 . . ?
H14A C14 H14B 107.7 . . ?
C16 C15 C14 114.0(5) . . ?
C16 C15 H15A 108.8 . . ?
C14 C15 H15A 108.8 . . ?
C16 C15 H15B 108.8 . . ?
C14 C15 H15B 108.8 . . ?
H15A C15 H15B 107.7 . . ?
C15 C16 C17 114.0(5) . . ?
C15 C16 H16A 108.8 . . ?
C17 C16 H16A 108.8 . . ?
C15 C16 H16B 108.8 . . ?
C17 C16 H16B 108.8 . . ?
H16A C16 H16B 107.6 . . ?
C18 C17 C16 114.1(5) . . ?
C18 C17 H17A 108.7 . . ?
C16 C17 H17A 108.7 . . ?
C18 C17 H17B 108.7 . . ?
C16 C17 H17B 108.7 . . ?
H17A C17 H17B 107.6 . . ?
C19 C18 C17 113.6(5) . . ?
C19 C18 H18A 108.8 . . ?
C17 C18 H18A 108.8 . . ?
C19 C18 H18B 108.8 . . ?
C17 C18 H18B 108.8 . . ?
H18A C18 H18B 107.7 . . ?
C18 C19 C20 114.0(5) . . ?
C18 C19 H19A 108.7 . . ?
C20 C19 H19A 108.7 . . ?
C18 C19 H19B 108.7 . . ?
C20 C19 H19B 108.7 . . ?
H19A C19 H19B 107.6 . . ?
C19 C20 C21 115.1(5) . . ?
C19 C20 H20A 108.5 . . ?
C21 C20 H20A 108.5 . . ?
C19 C20 H20B 108.5 . . ?
C21 C20 H20B 108.5 . . ?
H20A C20 H20B 107.5 . . ?
C20 C21 C22 113.7(5) . . ?
C20 C21 H21A 108.8 . . ?
C22 C21 H21A 108.8 . . ?
C20 C21 H21B 108.8 . . ?
C22 C21 H21B 108.8 . . ?
H21A C21 H21B 107.7 . . ?
C21 C22 H22A 109.5 . . ?
C21 C22 H22B 109.5 . . ?
H22A C22 H22B 109.5 . . ?
C21 C22 H22C 109.5 . . ?
H22A C22 H22C 109.5 . . ?
H22B C22 H22C 109.5 . . ?
C53 N51 C55 109.0(5) . . ?
C53 N51 C51 108.1(5) . . ?
C55 N51 C51 107.9(5) . . ?
C56 N52 C57 110.9(4) . . ?
C56 N52 C54 109.7(4) . . ?
C57 N52 C54 107.4(4) . . ?
C56 N52 C52 108.8(5) . . ?
C57 N52 C52 111.8(4) . . ?
C54 N52 C52 108.2(4) . . ?
N51 C51 C52 111.8(5) . . ?
N51 C51 H51A 109.3 . . ?
C52 C51 H51A 109.3 . . ?
N51 C51 H51B 109.3 . . ?
C52 C51 H51B 109.3 . . ?
H51A C51 H51B 107.9 . . ?
N52 C52 C51 108.4(4) . . ?
N52 C52 H52A 110.0 . . ?
C51 C52 H52A 110.0 . . ?
N52 C52 H52B 110.0 . . ?
C51 C52 H52B 110.0 . . ?
H52A C52 H52B 108.4 . . ?
N51 C53 C54 112.9(5) . . ?
N51 C53 H53A 109.0 . . ?
C54 C53 H53A 109.0 . . ?
N51 C53 H53B 109.0 . . ?
C54 C53 H53B 109.0 . . ?
H53A C53 H53B 107.8 . . ?
N52 C54 C53 107.5(5) . . ?
N52 C54 H54A 110.2 . . ?
C53 C54 H54A 110.2 . . ?
N52 C54 H54B 110.2 . . ?
C53 C54 H54B 110.2 . . ?
H54A C54 H54B 108.5 . . ?
N51 C55 C56 111.6(5) . . ?
N51 C55 H55A 109.3 . . ?
C56 C55 H55A 109.3 . . ?
N51 C55 H55B 109.3 . . ?
C56 C55 H55B 109.3 . . ?
H55A C55 H55B 108.0 . . ?
N52 C56 C55 108.2(5) . . ?
N52 C56 H56A 110.1 . . ?
C55 C56 H56A 110.1 . . ?
N52 C56 H56B 110.1 . . ?
C55 C56 H56B 110.1 . . ?
H56A C56 H56B 108.4 . . ?
N52 C57 C58 116.2(5) . . ?
N52 C57 H57A 108.2 . . ?
C58 C57 H57A 108.2 . . ?
N52 C57 H57B 108.2 . . ?
C58 C57 H57B 108.2 . . ?
H57A C57 H57B 107.4 . . ?
C57 C58 C59 110.4(5) . . ?
C57 C58 H58A 109.6 . . ?
C59 C58 H58A 109.6 . . ?
C57 C58 H58B 109.6 . . ?
C59 C58 H58B 109.6 . . ?
H58A C58 H58B 108.1 . . ?
C60 C59 C58 112.7(5) . . ?
C60 C59 H59A 109.0 . . ?
C58 C59 H59A 109.0 . . ?
C60 C59 H59B 109.0 . . ?
C58 C59 H59B 109.0 . . ?
H59A C59 H59B 107.8 . . ?
C61 C60 C59 113.6(5) . . ?
C61 C60 H60A 108.9 . . ?
C59 C60 H60A 108.9 . . ?
C61 C60 H60B 108.9 . . ?
C59 C60 H60B 108.9 . . ?
H60A C60 H60B 107.7 . . ?
C60 C61 C62 114.7(5) . . ?
C60 C61 H61A 108.6 . . ?
C62 C61 H61A 108.6 . . ?
C60 C61 H61B 108.6 . . ?
C62 C61 H61B 108.6 . . ?
H61A C61 H61B 107.6 . . ?
C63 C62 C61 114.2(5) . . ?
C63 C62 H62A 108.7 . . ?
C61 C62 H62A 108.7 . . ?
C63 C62 H62B 108.7 . . ?
C61 C62 H62B 108.7 . . ?
H62A C62 H62B 107.6 . . ?
C62 C63 C64 113.1(5) . . ?
C62 C63 H63A 109.0 . . ?
C64 C63 H63A 109.0 . . ?
C62 C63 H63B 109.0 . . ?
C64 C63 H63B 109.0 . . ?
H63A C63 H63B 107.8 . . ?
C65 C64 C63 113.3(5) . . ?
C65 C64 H64A 108.9 . . ?
C63 C64 H64A 108.9 . . ?
C65 C64 H64B 108.9 . . ?
C63 C64 H64B 108.9 . . ?
H64A C64 H64B 107.7 . . ?
C64 C65 C66 114.2(5) . . ?
C64 C65 H65A 108.7 . . ?
C66 C65 H65A 108.7 . . ?
C64 C65 H65B 108.7 . . ?
C66 C65 H65B 108.7 . . ?
H65A C65 H65B 107.6 . . ?
C67 C66 C65 113.6(5) . . ?
C67 C66 H66A 108.9 . . ?
C65 C66 H66A 108.9 . . ?
C67 C66 H66B 108.9 . . ?
C65 C66 H66B 108.9 . . ?
H66A C66 H66B 107.7 . . ?
C66 C67 C68 113.5(5) . . ?
C66 C67 H67A 108.9 . . ?
C68 C67 H67A 108.9 . . ?
C66 C67 H67B 108.9 . . ?
C68 C67 H67B 108.9 . . ?
H67A C67 H67B 107.7 . . ?
C67 C68 C69 113.8(5) . . ?
C67 C68 H68A 108.8 . . ?
C69 C68 H68A 108.8 . . ?
C67 C68 H68B 108.8 . . ?
C69 C68 H68B 108.8 . . ?
H68A C68 H68B 107.7 . . ?
C68 C69 C70 113.4(5) . . ?
C68 C69 H69A 108.9 . . ?
C70 C69 H69A 108.9 . . ?
C68 C69 H69B 108.9 . . ?
C70 C69 H69B 108.9 . . ?
H69A C69 H69B 107.7 . . ?
C71 C70 C69 113.4(5) . . ?
C71 C70 H70A 108.9 . . ?
C69 C70 H70A 108.9 . . ?
C71 C70 H70B 108.9 . . ?
C69 C70 H70B 108.9 . . ?
H70A C70 H70B 107.7 . . ?
C70 C71 C72 112.9(5) . . ?
C70 C71 H71A 109.0 . . ?
C72 C71 H71A 109.0 . . ?
C70 C71 H71B 109.0 . . ?
C72 C71 H71B 109.0 . . ?
H71A C71 H71B 107.8 . . ?
C71 C72 H72A 109.5 . . ?
C71 C72 H72B 109.5 . . ?
H72A C72 H72B 109.5 . . ?
C71 C72 H72C 109.5 . . ?
H72A C72 H72C 109.5 . . ?
H72B C72 H72C 109.5 . . ?
H1 O H2 109(7) . . ?

loop_
_geom_bond_atom_site_label_1
_geom_bond_atom_site_label_2
_geom_bond_distance
_geom_bond_site_symmetry_2
_geom_bond_publ_flag
N1 C3 1.474(7) . ?
N1 C1 1.467(8) . ?
N1 C5 1.484(8) . ?
N2 C4 1.503(6) . ?
N2 C2 1.505(7) . ?
N2 C6 1.503(7) . ?
N2 C7 1.510(7) . ?
C1 C2 1.552(8) . ?
C1 H1A 0.9900 . ?
C1 H1B 0.9900 . ?
C2 H2A 0.9900 . ?
C2 H2B 0.9900 . ?
C3 C4 1.547(7) . ?
C3 H3A 0.9900 . ?
C3 H3B 0.9900 . ?
C4 H4A 0.9900 . ?
C4 H4B 0.9900 . ?
C5 C6 1.541(8) . ?
C5 H5A 0.9900 . ?
C5 H5B 0.9900 . ?
C6 H6A 0.9900 . ?
C6 H6B 0.9900 . ?
C7 C8 1.513(7) . ?
C7 H7A 0.9900 . ?
C7 H7B 0.9900 . ?
C8 C9 1.531(7) . ?
C8 H8A 0.9900 . ?
C8 H8B 0.9900 . ?
C9 C10 1.515(8) . ?
C9 H9A 0.9900 . ?
C9 H9B 0.9900 . ?
C10 C11 1.517(7) . ?
C10 H10A 0.9900 . ?
C10 H10B 0.9900 . ?
C11 C12 1.515(7) . ?
C11 H11A 0.9900 . ?
C11 H11B 0.9900 . ?
C12 C13 1.530(7) . ?
C12 H12A 0.9900 . ?
C12 H12B 0.9900 . ?
C13 C14 1.515(7) . ?
C13 H13A 0.9900 . ?
C13 H13B 0.9900 . ?
C14 C15 1.520(7) . ?
C14 H14A 0.9900 . ?
C14 H14B 0.9900 . ?
C15 C16 1.511(8) . ?
C15 H15A 0.9900 . ?
C15 H15B 0.9900 . ?
C16 C17 1.529(7) . ?
C16 H16A 0.9900 . ?
C16 H16B 0.9900 . ?
C17 C18 1.513(7) . ?
C17 H17A 0.9900 . ?
C17 H17B 0.9900 . ?
C18 C19 1.518(7) . ?
C18 H18A 0.9900 . ?
C18 H18B 0.9900 . ?
C19 C20 1.514(7) . ?
C19 H19A 0.9900 . ?
C19 H19B 0.9900 . ?
C20 C21 1.522(8) . ?
C20 H20A 0.9900 . ?
C20 H20B 0.9900 . ?
C21 C22 1.523(8) . ?
C21 H21A 0.9900 . ?
C21 H21B 0.9900 . ?
C22 H22A 0.9800 . ?
C22 H22B 0.9800 . ?
C22 H22C 0.9800 . ?
N51 C53 1.441(8) . ?
N51 C55 1.467(7) . ?
N51 C51 1.466(7) . ?
N52 C56 1.499(7) . ?
N52 C57 1.510(6) . ?
N52 C54 1.510(7) . ?
N52 C52 1.502(6) . ?
C51 C52 1.539(7) . ?
C51 H51A 0.9900 . ?
C51 H51B 0.9900 . ?
C52 H52A 0.9900 . ?
C52 H52B 0.9900 . ?
C53 C54 1.541(8) . ?
C53 H53A 0.9900 . ?
C53 H53B 0.9900 . ?
C54 H54A 0.9900 . ?
C54 H54B 0.9900 . ?
C55 C56 1.548(8) . ?
C55 H55A 0.9900 . ?
C55 H55B 0.9900 . ?
C56 H56A 0.9900 . ?
C56 H56B 0.9900 . ?
C57 C58 1.520(7) . ?
C57 H57A 0.9900 . ?
C57 H57B 0.9900 . ?
C58 C59 1.531(7) . ?
C58 H58A 0.9900 . ?
C58 H58B 0.9900 . ?
C59 C60 1.515(8) . ?
C59 H59A 0.9900 . ?
C59 H59B 0.9900 . ?
C60 C61 1.514(7) . ?
C60 H60A 0.9900 . ?
C60 H60B 0.9900 . ?
C61 C62 1.523(7) . ?
C61 H61A 0.9900 . ?
C61 H61B 0.9900 . ?
C62 C63 1.516(7) . ?
C62 H62A 0.9900 . ?
C62 H62B 0.9900 . ?
C63 C64 1.524(8) . ?
C63 H63A 0.9900 . ?
C63 H63B 0.9900 . ?
C64 C65 1.520(7) . ?
C64 H64A 0.9900 . ?
C64 H64B 0.9900 . ?
C65 C66 1.534(8) . ?
C65 H65A 0.9900 . ?
C65 H65B 0.9900 . ?
C66 C67 1.519(7) . ?
C66 H66A 0.9900 . ?
C66 H66B 0.9900 . ?
C67 C68 1.526(8) . ?
C67 H67A 0.9900 . ?
C67 H67B 0.9900 . ?
C68 C69 1.519(7) . ?
C68 H68A 0.9900 . ?
C68 H68B 0.9900 . ?
C69 C70 1.532(8) . ?
C69 H69A 0.9900 . ?
C69 H69B 0.9900 . ?
C70 C71 1.518(7) . ?
C70 H70A 0.9900 . ?
C70 H70B 0.9900 . ?
C71 C72 1.527(8) . ?
C71 H71A 0.9900 . ?
C71 H71B 0.9900 . ?
C72 H72A 0.9800 . ?
C72 H72B 0.9800 . ?
C72 H72C 0.9800 . ?
O H1 0.87(6) . ?
O H2 0.83(7) . ?

loop_
_geom_torsion_atom_site_label_1
_geom_torsion_atom_site_label_2
_geom_torsion_atom_site_label_3
_geom_torsion_atom_site_label_4
_geom_torsion
_geom_torsion_site_symmetry_1
_geom_torsion_site_symmetry_2
_geom_torsion_site_symmetry_3
_geom_torsion_site_symmetry_4
_geom_torsion_publ_flag
C3 N1 C1 C2 53.2(6) . . . . ?
C5 N1 C1 C2 -63.2(6) . . . . ?
C4 N2 C2 C1 -65.6(6) . . . . ?
C6 N2 C2 C1 53.6(6) . . . . ?
C7 N2 C2 C1 174.5(4) . . . . ?
N1 C1 C2 N2 10.6(7) . . . . ?
C1 N1 C3 C4 -66.0(6) . . . . ?
C5 N1 C3 C4 51.0(7) . . . . ?
C2 N2 C4 C3 53.4(6) . . . . ?
C6 N2 C4 C3 -65.7(6) . . . . ?
C7 N2 C4 C3 170.4(5) . . . . ?
N1 C3 C4 N2 11.5(7) . . . . ?
C3 N1 C5 C6 -65.9(6) . . . . ?
C1 N1 C5 C6 49.7(7) . . . . ?
C4 N2 C6 C5 51.6(6) . . . . ?
C2 N2 C6 C5 -66.5(6) . . . . ?
C7 N2 C6 C5 175.4(5) . . . . ?
N1 C5 C6 N2 12.7(7) . . . . ?
C4 N2 C7 C8 47.7(7) . . . . ?
C2 N2 C7 C8 165.3(5) . . . . ?
C6 N2 C7 C8 -75.0(6) . . . . ?
N2 C7 C8 C9 177.7(5) . . . . ?
C7 C8 C9 C10 175.6(5) . . . . ?
C8 C9 C10 C11 -178.4(5) . . . . ?
C9 C10 C11 C12 179.9(5) . . . . ?
C10 C11 C12 C13 -180.0(5) . . . . ?
C11 C12 C13 C14 179.2(5) . . . . ?
C12 C13 C14 C15 179.4(5) . . . . ?
C13 C14 C15 C16 -179.6(5) . . . . ?
C14 C15 C16 C17 179.7(5) . . . . ?
C15 C16 C17 C18 179.7(5) . . . . ?
C16 C17 C18 C19 -179.8(5) . . . . ?
C17 C18 C19 C20 179.9(5) . . . . ?
C18 C19 C20 C21 179.6(5) . . . . ?
C19 C20 C21 C22 178.8(5) . . . . ?
C53 N51 C51 C52 63.2(6) . . . . ?
C55 N51 C51 C52 -54.6(6) . . . . ?
C56 N52 C52 C51 63.9(6) . . . . ?
C57 N52 C52 C51 -173.3(5) . . . . ?
C54 N52 C52 C51 -55.3(6) . . . . ?
N51 C51 C52 N52 -7.5(7) . . . . ?
C55 N51 C53 C54 63.2(6) . . . . ?
C51 N51 C53 C54 -53.8(6) . . . . ?
C56 N52 C54 C53 -54.5(6) . . . . ?
C57 N52 C54 C53 -175.0(5) . . . . ?
C52 N52 C54 C53 64.1(6) . . . . ?
N51 C53 C54 N52 -8.3(7) . . . . ?
C53 N51 C55 C56 -53.5(6) . . . . ?
C51 N51 C55 C56 63.8(6) . . . . ?
C57 N52 C56 C55 -178.3(5) . . . . ?
C54 N52 C56 C55 63.3(6) . . . . ?
C52 N52 C56 C55 -55.0(6) . . . . ?
N51 C55 C56 N52 -8.0(7) . . . . ?
C56 N52 C57 C58 76.7(6) . . . . ?
C54 N52 C57 C58 -163.5(5) . . . . ?
C52 N52 C57 C58 -44.9(7) . . . . ?
N52 C57 C58 C59 -178.4(5) . . . . ?
C57 C58 C59 C60 -176.8(5) . . . . ?
C58 C59 C60 C61 179.8(5) . . . . ?
C59 C60 C61 C62 179.9(5) . . . . ?
C60 C61 C62 C63 179.9(6) . . . . ?
C61 C62 C63 C64 179.4(5) . . . . ?
C62 C63 C64 C65 -178.9(5) . . . . ?
C63 C64 C65 C66 -179.9(5) . . . . ?
C64 C65 C66 C67 -179.9(5) . . . . ?
C65 C66 C67 C68 179.8(5) . . . . ?
C66 C67 C68 C69 -179.8(6) . . . . ?
C67 C68 C69 C70 -180.0(5) . . . . ?
C68 C69 C70 C71 -179.4(6) . . . . ?
C69 C70 C71 C72 -179.7(6) . . . . ?
